data_7244415
loop_
_publ_author_name
'Chkirate, Karim'
'Karrouchi, Khalid'
'Chakchak, Hind'
'Mague, Joel T.'
'Radi, Smaail'
'Adarsh, N. N.'
'Li, Weiyang'
'Talbaoui, Ahmed'
'Essassi, El Mokhtar'
'Garcia, Yann'

_publ_section_title
;
 Coordination complexes constructed from pyrazole--acetamide and
 pyrazole--quinoxaline: effect of hydrogen bonding on the self-assembly
 process and antibacterial activity
;
_journal_issue 9
_journal_name_full 'RSC Advances'
_journal_page_first 5324
_journal_page_last 5339
_journal_paper_doi 10.1039/D1RA09027E
_journal_volume 12
_journal_year 2022
_chemical_absolute_configuration unk
_chemical_formula_moiety 'C24 H28 Cd Cl2 N8 O2'
_chemical_formula_sum 'C24 H28 Cd Cl2 N8 O2'
_chemical_formula_weight 643.84
_chemical_name_systematic dichloridobis(<i>N</i>-(2-aminophenyl)-2-(5-methyl-1<i>H</i>-pyrazol-3-yl)acetamide)cadmium(II)
_space_group_crystal_system monoclinic
_space_group_IT_number 9
_space_group_name_Hall 'C -2yc'
_space_group_name_H-M_alt 'C 1 c 1'
_atom_sites_solution_hydrogens mixed
_atom_sites_solution_primary dual
_atom_sites_solution_secondary difmap
_audit_creation_method SHELXL-2018/3
_audit_update_record
;
2021-07-07 deposited with the CCDC.	2022-01-28 downloaded from the CCDC.
;
_cell_angle_alpha 90
_cell_angle_beta 95.127(1)
_cell_angle_gamma 90
_cell_formula_units_Z 4
_cell_length_a 13.7075(8)
_cell_length_b 21.2787(13)
_cell_length_c 9.1536(6)
_cell_measurement_reflns_used 9922
_cell_measurement_temperature 150(2)
_cell_measurement_theta_max 29.7111
_cell_measurement_theta_min 2.7455
_cell_volume 2659.2(3)
_computing_cell_refinement '<i>SAINT</i> (Bruker, 2016)'
_computing_data_collection '<i>APEX3</i> (Bruker, 2016)'
_computing_data_reduction '<i>SAINT</i> (Bruker, 2016)'
_computing_molecular_graphics '<i>DIAMOND</i> (Brandenburg & Putz, 2012)'
_computing_publication_material '<i>SHELXTL</i> (Bruker, 2016)'
_computing_structure_refinement '<i>SHELXL-2018/1</i> (Sheldrick, 2015<i>b</i>)'
_computing_structure_solution '<i>SHELXT</i> (Sheldrick, 2015<i>a</i>)'
_diffrn_ambient_temperature 150(2)
_diffrn_detector_area_resol_mean 8.3333
_diffrn_measured_fraction_theta_full 0.999
_diffrn_measured_fraction_theta_max 0.983
_diffrn_measurement_device_type 'Bruker Smart APEX CCD'
_diffrn_measurement_method '\f and \w scans'
_diffrn_radiation_monochromator graphite
_diffrn_radiation_type MoK\a
_diffrn_radiation_wavelength 0.71073
_diffrn_reflns_av_R_equivalents 0.0287
_diffrn_reflns_av_unetI/netI 0.0306
_diffrn_reflns_Laue_measured_fraction_full 0.999
_diffrn_reflns_Laue_measured_fraction_max 0.983
_diffrn_reflns_limit_h_max 18
_diffrn_reflns_limit_h_min -19
_diffrn_reflns_limit_k_max 29
_diffrn_reflns_limit_k_min -29
_diffrn_reflns_limit_l_max 12
_diffrn_reflns_limit_l_min -12
_diffrn_reflns_number 25873
_diffrn_reflns_point_group_measured_fraction_full 0.982
_diffrn_reflns_point_group_measured_fraction_max 0.952
_diffrn_reflns_theta_full 29.000
_diffrn_reflns_theta_max 29.742
_diffrn_reflns_theta_min 1.772
_diffrn_source 'fine-focus sealed tube'
_exptl_absorpt_coefficient_mu 1.061
_exptl_absorpt_correction_T_max 0.88
_exptl_absorpt_correction_T_min 0.75
_exptl_absorpt_correction_type multi-scan
_exptl_absorpt_process_details '<i>SADABS</i> (Krause <i>et al.</i>, 2015)'
_exptl_crystal_colour colourless
_exptl_crystal_density_diffrn 1.608
_exptl_crystal_density_method 'not measured'
_exptl_crystal_description column
_exptl_crystal_F_000 1304
_exptl_crystal_size_max 0.354
_exptl_crystal_size_mid 0.127
_exptl_crystal_size_min 0.119
_exptl_transmission_factor_max 0.914
_exptl_transmission_factor_min 0.773
_refine_diff_density_max 1.093
_refine_diff_density_min -0.238
_refine_diff_density_rms 0.068
_refine_ls_abs_structure_details
;
 Refined as an inversion twin.
;
_refine_ls_abs_structure_Flack 0.267(16)
_refine_ls_extinction_method none
_refine_ls_goodness_of_fit_ref 1.029
_refine_ls_hydrogen_treatment constr
_refine_ls_matrix_type full
_refine_ls_number_parameters 337
_refine_ls_number_reflns 7227
_refine_ls_number_restraints 2
_refine_ls_restrained_S_all 1.029
_refine_ls_R_factor_all 0.0246
_refine_ls_R_factor_gt 0.0228
_refine_ls_shift/su_max 0.001
_refine_ls_shift/su_mean 0.000
_refine_ls_structure_factor_coef Fsqd
_refine_ls_weighting_details 'w=1/[\s^2^(Fo^2^)+(0.0316P)^2^] where P=(Fo^2^+2Fc^2^)/3'
_refine_ls_weighting_scheme calc
_refine_ls_wR_factor_gt 0.0525
_refine_ls_wR_factor_ref 0.0529
_reflns_Friedel_coverage 0.934
_reflns_Friedel_fraction_full 0.964
_reflns_Friedel_fraction_max 0.921
_reflns_number_gt 6853
_reflns_number_total 7227
_reflns_threshold_expression 'I > 2\s(I)'
_cod_data_source_file d1ra09027e2.cif
_cod_data_source_block JTM1273_0m_b
_cod_original_sg_symbol_H-M 'C c'
_cod_database_code 7244415
_shelx_shelxl_version_number 2018/3
_shelx_space_group_comment
;
The symmetry employed for this shelxl refinement is uniquely defined
by the following loop, which should always be used as a source of
symmetry information in preference to the above space-group names.
They are only intended as comments.
;
_shelx_estimated_absorpt_t_min 0.705
_shelx_estimated_absorpt_t_max 0.884
_iucr_geom_hbonds_special_details
;
Cg2 and Cg5 are, respectively, the centroids of the 
N7/N8/C32/C22/C21 and C1...C6 rings.
;

loop_
_space_group_symop_operation_xyz
'x, y, z'
'x, -y, z+1/2'
'x+1/2, y+1/2, z'
'x+1/2, -y+1/2, z+1/2'

loop_
_atom_site_label
_atom_site_type_symbol
_atom_site_fract_x
_atom_site_fract_y
_atom_site_fract_z
_atom_site_U_iso_or_equiv
_atom_site_adp_type
_atom_site_occupancy
_atom_site_site_symmetry_order
_atom_site_calc_flag
_atom_site_refinement_flags_posn
_atom_site_refinement_flags_adp
_atom_site_refinement_flags_occupancy
_atom_site_disorder_assembly
_atom_site_disorder_group
Cd1 Cd 0.46696(2) 0.67417(2) 0.71385(2) 0.01598(5) Uani 1 1 d . . . . .
Cl1 Cl 0.38047(5) 0.77826(3) 0.65718(8) 0.02069(14) Uani 1 1 d . . . . .
Cl2 Cl 0.52672(5) 0.69113(4) 0.98039(8) 0.02238(15) Uani 1 1 d . . . . .
O1 O 0.41504(15) 0.65088(11) 0.4571(2) 0.0185(4) Uani 1 1 d . . . . .
O2 O 0.54919(16) 0.55638(11) 0.7278(2) 0.0265(5) Uani 1 1 d . . . . .
N1 N 0.21806(18) 0.70592(12) 0.4360(3) 0.0194(5) Uani 1 1 d . . . . .
H1A H 0.163278 0.728161 0.451777 0.023 Uiso 1 1 d R U . . .
H1B H 0.275629 0.727296 0.449953 0.023 Uiso 1 1 d R U . . .
N2 N 0.37602(18) 0.69801(13) 0.2388(3) 0.0200(5) Uani 1 1 d . . . . .
H2A H 0.398062 0.720017 0.163111 0.024 Uiso 1 1 d R U . . .
N3 N 0.60507(18) 0.68583(12) 0.6045(3) 0.0181(5) Uani 1 1 d . . . . .
N4 N 0.69686(18) 0.66897(12) 0.6576(3) 0.0192(5) Uani 1 1 d . . . . .
H4A H 0.711108 0.657556 0.752964 0.023 Uiso 1 1 d R U . . .
N5 N 0.7347(2) 0.61395(12) 0.9536(3) 0.0259(6) Uani 1 1 d . . . . .
H5A H 0.673962 0.614369 0.986260 0.031 Uiso 1 1 d R U . . .
H5B H 0.779282 0.635453 1.013989 0.031 Uiso 1 1 d R U . . .
N6 N 0.60992(19) 0.50519(13) 0.9318(3) 0.0240(6) Uani 1 1 d . . . . .
H6A H 0.598150 0.483705 1.014332 0.029 Uiso 1 1 d R U . . .
N7 N 0.34909(17) 0.60182(12) 0.7351(3) 0.0192(5) Uani 1 1 d . . . . .
N8 N 0.26377(17) 0.60433(12) 0.6483(3) 0.0189(5) Uani 1 1 d . . . . .
H8A H 0.246639 0.638132 0.590756 0.023 Uiso 1 1 d R U . . .
C1 C 0.2055(2) 0.67753(13) 0.2966(3) 0.0175(6) Uani 1 1 d . . . . .
C2 C 0.1127(2) 0.65425(15) 0.2476(4) 0.0231(6) Uani 1 1 d . . . . .
H2 H 0.061097 0.657046 0.309990 0.028 Uiso 1 1 calc R U . . .
C3 C 0.0947(2) 0.62748(16) 0.1115(4) 0.0275(7) Uani 1 1 d . . . . .
H3 H 0.030801 0.612765 0.080265 0.033 Uiso 1 1 calc R U . . .
C4 C 0.1693(3) 0.62174(16) 0.0189(4) 0.0283(7) Uani 1 1 d . . . . .
H4 H 0.157026 0.603261 -0.075373 0.034 Uiso 1 1 calc R U . . .
C5 C 0.2616(2) 0.64337(16) 0.0667(3) 0.0250(6) Uani 1 1 d . . . . .
H5 H 0.313099 0.639477 0.004365 0.030 Uiso 1 1 calc R U . . .
C6 C 0.2807(2) 0.67084(13) 0.2045(3) 0.0177(6) Uani 1 1 d . . . . .
C7 C 0.4362(2) 0.68765(14) 0.3606(3) 0.0171(6) Uani 1 1 d . . . . .
C8 C 0.5264(2) 0.72945(14) 0.3724(3) 0.0193(6) Uani 1 1 d . . . . .
H8B H 0.546564 0.736346 0.272493 0.023 Uiso 1 1 calc R U . . .
H8C H 0.507850 0.770836 0.410913 0.023 Uiso 1 1 calc R U . . .
C9 C 0.61325(19) 0.70537(14) 0.4674(3) 0.0171(5) Uani 1 1 d . . . . .
C10 C 0.7107(2) 0.70159(15) 0.4341(3) 0.0208(6) Uani 1 1 d . . . . .
H10 H 0.736109 0.713124 0.344726 0.025 Uiso 1 1 calc R U . . .
C11 C 0.7622(2) 0.67759(14) 0.5583(4) 0.0204(6) Uani 1 1 d . . . . .
C12 C 0.8677(2) 0.65975(17) 0.5880(4) 0.0288(7) Uani 1 1 d . . . . .
H12A H 0.874573 0.614154 0.577931 0.043 Uiso 1 1 calc R U . . .
H12B H 0.891354 0.672414 0.687868 0.043 Uiso 1 1 calc R U . . .
H12C H 0.906300 0.681018 0.517621 0.043 Uiso 1 1 calc R U . . .
C13 C 0.7697(2) 0.55585(15) 0.9110(3) 0.0229(6) Uani 1 1 d . . . . .
C14 C 0.8666(3) 0.54992(17) 0.8768(4) 0.0280(7) Uani 1 1 d . . . . .
H14 H 0.910038 0.584530 0.892527 0.034 Uiso 1 1 calc R U . . .
C15 C 0.9005(2) 0.49426(18) 0.8202(4) 0.0318(8) Uani 1 1 d . . . . .
H15 H 0.966762 0.491138 0.798453 0.038 Uiso 1 1 calc R U . . .
C16 C 0.8392(3) 0.44399(18) 0.7956(4) 0.0323(8) Uani 1 1 d . . . . .
H16 H 0.862345 0.406259 0.755172 0.039 Uiso 1 1 calc R U . . .
C17 C 0.7427(3) 0.44855(16) 0.8302(4) 0.0284(7) Uani 1 1 d . . . . .
H17 H 0.699720 0.413822 0.812835 0.034 Uiso 1 1 calc R U . . .
C18 C 0.7089(2) 0.50333(15) 0.8898(3) 0.0217(6) Uani 1 1 d . . . . .
C19 C 0.5357(2) 0.53000(14) 0.8436(3) 0.0207(6) Uani 1 1 d . . . . .
C20 C 0.4353(2) 0.52432(15) 0.9023(3) 0.0228(6) Uani 1 1 d . . . . .
H20A H 0.424758 0.480047 0.930236 0.027 Uiso 1 1 calc R U . . .
H20B H 0.434654 0.550241 0.992052 0.027 Uiso 1 1 calc R U . . .
C21 C 0.3521(2) 0.54454(14) 0.7947(3) 0.0185(6) Uani 1 1 d . . . . .
C22 C 0.2682(2) 0.51039(15) 0.7451(3) 0.0226(6) Uani 1 1 d . . . . .
H22 H 0.252252 0.468568 0.770415 0.027 Uiso 1 1 calc R U . . .
C23 C 0.2135(2) 0.55055(15) 0.6515(3) 0.0220(6) Uani 1 1 d . . . . .
C24 C 0.1163(3) 0.54338(18) 0.5641(4) 0.0318(8) Uani 1 1 d . . . . .
H24A H 0.126193 0.540225 0.459690 0.048 Uiso 1 1 calc R U . . .
H24B H 0.075245 0.579997 0.580322 0.048 Uiso 1 1 calc R U . . .
H24C H 0.083880 0.505230 0.595327 0.048 Uiso 1 1 calc R U . . .

loop_
_atom_site_aniso_label
_atom_site_aniso_U_11
_atom_site_aniso_U_22
_atom_site_aniso_U_33
_atom_site_aniso_U_23
_atom_site_aniso_U_13
_atom_site_aniso_U_12
Cd1 0.01690(8) 0.01780(9) 0.01352(9) -0.00020(9) 0.00291(5) -0.00140(9)
Cl1 0.0199(3) 0.0187(3) 0.0235(4) -0.0018(3) 0.0019(2) 0.0026(3)
Cl2 0.0210(3) 0.0323(4) 0.0141(3) -0.0030(3) 0.0029(2) -0.0033(3)
O1 0.0207(10) 0.0200(11) 0.0151(10) 0.0026(9) 0.0020(7) -0.0009(9)
O2 0.0226(10) 0.0332(13) 0.0238(12) 0.0130(10) 0.0022(9) 0.0020(9)
N1 0.0170(11) 0.0216(13) 0.0195(13) -0.0040(10) 0.0014(9) 0.0015(10)
N2 0.0206(11) 0.0240(13) 0.0155(13) 0.0033(10) 0.0013(9) -0.0025(10)
N3 0.0171(11) 0.0207(12) 0.0165(13) 0.0001(10) 0.0024(9) 0.0009(9)
N4 0.0169(11) 0.0221(13) 0.0183(13) -0.0004(10) 0.0000(9) 0.0011(9)
N5 0.0270(13) 0.0226(13) 0.0271(15) -0.0052(11) -0.0037(11) 0.0005(11)
N6 0.0238(12) 0.0249(14) 0.0228(14) 0.0071(11) -0.0005(10) 0.0016(10)
N7 0.0198(11) 0.0217(13) 0.0161(12) 0.0016(10) 0.0018(9) -0.0022(9)
N8 0.0180(11) 0.0217(13) 0.0167(12) 0.0015(10) -0.0001(9) -0.0021(9)
C1 0.0186(13) 0.0163(14) 0.0172(14) 0.0002(11) -0.0001(10) 0.0039(10)
C2 0.0193(13) 0.0235(15) 0.0261(16) -0.0003(13) -0.0004(11) 0.0029(12)
C3 0.0248(15) 0.0256(16) 0.0305(18) -0.0024(14) -0.0071(12) -0.0004(12)
C4 0.0366(17) 0.0268(17) 0.0201(16) -0.0063(13) -0.0059(13) 0.0020(13)
C5 0.0321(16) 0.0247(16) 0.0181(15) -0.0011(13) 0.0020(12) 0.0039(13)
C6 0.0176(13) 0.0187(14) 0.0167(14) 0.0018(11) 0.0000(10) 0.0019(10)
C7 0.0163(12) 0.0200(14) 0.0156(14) -0.0020(11) 0.0046(10) 0.0026(10)
C8 0.0201(13) 0.0204(14) 0.0176(14) 0.0029(11) 0.0030(10) -0.0012(11)
C9 0.0175(12) 0.0168(13) 0.0172(14) -0.0005(11) 0.0027(10) 0.0001(10)
C10 0.0219(13) 0.0214(15) 0.0200(15) -0.0021(12) 0.0071(11) -0.0014(11)
C11 0.0165(13) 0.0207(15) 0.0245(16) -0.0049(12) 0.0045(11) -0.0015(10)
C12 0.0168(14) 0.0324(18) 0.037(2) -0.0022(15) 0.0013(13) 0.0016(12)
C13 0.0270(15) 0.0232(16) 0.0169(15) 0.0024(12) -0.0061(11) 0.0036(12)
C14 0.0245(15) 0.0325(18) 0.0256(17) 0.0035(14) -0.0049(13) 0.0004(14)
C15 0.0257(16) 0.045(2) 0.0241(17) 0.0065(15) 0.0004(12) 0.0102(15)
C16 0.0390(18) 0.0303(18) 0.0271(18) -0.0002(14) 0.0003(14) 0.0139(15)
C17 0.0338(16) 0.0220(16) 0.0284(18) 0.0021(13) -0.0038(13) 0.0021(13)
C18 0.0233(14) 0.0225(15) 0.0184(15) 0.0056(12) -0.0029(11) 0.0036(11)
C19 0.0252(14) 0.0183(14) 0.0184(15) -0.0008(11) 0.0002(11) -0.0008(11)
C20 0.0261(14) 0.0237(15) 0.0187(15) 0.0063(12) 0.0015(11) -0.0008(12)
C21 0.0211(13) 0.0189(14) 0.0160(14) 0.0012(11) 0.0048(10) -0.0003(11)
C22 0.0260(15) 0.0200(14) 0.0221(16) 0.0011(12) 0.0036(11) -0.0044(12)
C23 0.0204(14) 0.0248(15) 0.0212(15) -0.0006(12) 0.0044(11) -0.0044(12)
C24 0.0241(16) 0.035(2) 0.035(2) 0.0041(16) -0.0035(15) -0.0094(15)

loop_
_atom_type_symbol
_atom_type_description
_atom_type_scat_dispersion_real
_atom_type_scat_dispersion_imag
_atom_type_scat_source
C C 0.0033 0.0016 'International Tables Vol C Tables 4.2.6.8 and 6.1.1.4'
H H 0.0000 0.0000 'International Tables Vol C Tables 4.2.6.8 and 6.1.1.4'
Cd Cd -0.8075 1.2024 'International Tables Vol C Tables 4.2.6.8 and 6.1.1.4'
N N 0.0061 0.0033 'International Tables Vol C Tables 4.2.6.8 and 6.1.1.4'
O O 0.0106 0.0060 'International Tables Vol C Tables 4.2.6.8 and 6.1.1.4'
Cl Cl 0.1484 0.1585 'International Tables Vol C Tables 4.2.6.8 and 6.1.1.4'

loop_
_geom_angle_atom_site_label_1
_geom_angle_atom_site_label_2
_geom_angle_atom_site_label_3
_geom_angle
_geom_angle_site_symmetry_1
_geom_angle_site_symmetry_3
_geom_angle_publ_flag
N3 Cd1 N7 139.29(9) . . ?
N3 Cd1 O1 77.13(8) . . ?
N7 Cd1 O1 78.18(8) . . ?
N3 Cd1 Cl2 101.66(7) . . ?
N7 Cd1 Cl2 100.78(7) . . ?
O1 Cd1 Cl2 176.08(6) . . ?
N3 Cd1 Cl1 102.13(7) . . ?
N7 Cd1 Cl1 106.73(7) . . ?
O1 Cd1 Cl1 83.69(6) . . ?
Cl2 Cd1 Cl1 100.22(3) . . ?
C7 O1 Cd1 119.5(2) . . ?
C1 N1 H1A 109.3 . . ?
C1 N1 H1B 112.1 . . ?
H1A N1 H1B 115.8 . . ?
C7 N2 C6 126.4(3) . . ?
C7 N2 H2A 119.6 . . ?
C6 N2 H2A 113.4 . . ?
C9 N3 N4 105.4(2) . . ?
C9 N3 Cd1 126.96(19) . . ?
N4 N3 Cd1 127.32(19) . . ?
C11 N4 N3 112.0(3) . . ?
C11 N4 H4A 125.9 . . ?
N3 N4 H4A 121.8 . . ?
C13 N5 H5A 116.7 . . ?
C13 N5 H5B 112.8 . . ?
H5A N5 H5B 112.3 . . ?
C19 N6 C18 121.9(3) . . ?
C19 N6 H6A 120.9 . . ?
C18 N6 H6A 116.6 . . ?
C21 N7 N8 105.6(2) . . ?
C21 N7 Cd1 131.54(19) . . ?
N8 N7 Cd1 120.68(18) . . ?
C23 N8 N7 111.9(2) . . ?
C23 N8 H8A 125.6 . . ?
N7 N8 H8A 122.4 . . ?
C6 C1 C2 117.9(3) . . ?
C6 C1 N1 123.6(3) . . ?
C2 C1 N1 118.4(3) . . ?
C3 C2 C1 121.5(3) . . ?
C3 C2 H2 119.3 . . ?
C1 C2 H2 119.3 . . ?
C2 C3 C4 120.5(3) . . ?
C2 C3 H3 119.8 . . ?
C4 C3 H3 119.8 . . ?
C5 C4 C3 118.8(3) . . ?
C5 C4 H4 120.6 . . ?
C3 C4 H4 120.6 . . ?
C4 C5 C6 121.3(3) . . ?
C4 C5 H5 119.4 . . ?
C6 C5 H5 119.4 . . ?
C5 C6 C1 120.0(3) . . ?
C5 C6 N2 117.4(3) . . ?
C1 C6 N2 122.2(3) . . ?
O1 C7 N2 122.1(3) . . ?
O1 C7 C8 124.2(3) . . ?
N2 C7 C8 113.5(3) . . ?
C9 C8 C7 116.1(2) . . ?
C9 C8 H8B 108.3 . . ?
C7 C8 H8B 108.3 . . ?
C9 C8 H8C 108.3 . . ?
C7 C8 H8C 108.3 . . ?
H8B C8 H8C 107.4 . . ?
N3 C9 C10 110.4(3) . . ?
N3 C9 C8 121.4(2) . . ?
C10 C9 C8 128.1(3) . . ?
C11 C10 C9 105.7(3) . . ?
C11 C10 H10 127.2 . . ?
C9 C10 H10 127.2 . . ?
N4 C11 C10 106.5(3) . . ?
N4 C11 C12 122.3(3) . . ?
C10 C11 C12 131.1(3) . . ?
C11 C12 H12A 109.5 . . ?
C11 C12 H12B 109.5 . . ?
H12A C12 H12B 109.5 . . ?
C11 C12 H12C 109.5 . . ?
H12A C12 H12C 109.5 . . ?
H12B C12 H12C 109.5 . . ?
N5 C13 C14 120.0(3) . . ?
N5 C13 C18 122.1(3) . . ?
C14 C13 C18 117.6(3) . . ?
C15 C14 C13 121.1(3) . . ?
C15 C14 H14 119.4 . . ?
C13 C14 H14 119.4 . . ?
C16 C15 C14 120.6(3) . . ?
C16 C15 H15 119.7 . . ?
C14 C15 H15 119.7 . . ?
C15 C16 C17 119.4(3) . . ?
C15 C16 H16 120.3 . . ?
C17 C16 H16 120.3 . . ?
C18 C17 C16 120.5(3) . . ?
C18 C17 H17 119.8 . . ?
C16 C17 H17 119.8 . . ?
C17 C18 C13 120.7(3) . . ?
C17 C18 N6 118.9(3) . . ?
C13 C18 N6 120.3(3) . . ?
O2 C19 N6 122.1(3) . . ?
O2 C19 C20 123.4(3) . . ?
N6 C19 C20 114.5(3) . . ?
C21 C20 C19 113.7(2) . . ?
C21 C20 H20A 108.8 . . ?
C19 C20 H20A 108.8 . . ?
C21 C20 H20B 108.8 . . ?
C19 C20 H20B 108.8 . . ?
H20A C20 H20B 107.7 . . ?
N7 C21 C22 110.3(3) . . ?
N7 C21 C20 121.6(3) . . ?
C22 C21 C20 128.1(3) . . ?
C23 C22 C21 105.3(3) . . ?
C23 C22 H22 127.3 . . ?
C21 C22 H22 127.3 . . ?
N8 C23 C22 106.9(3) . . ?
N8 C23 C24 120.7(3) . . ?
C22 C23 C24 132.4(3) . . ?
C23 C24 H24A 109.5 . . ?
C23 C24 H24B 109.5 . . ?
H24A C24 H24B 109.5 . . ?
C23 C24 H24C 109.5 . . ?
H24A C24 H24C 109.5 . . ?
H24B C24 H24C 109.5 . . ?

loop_
_geom_bond_atom_site_label_1
_geom_bond_atom_site_label_2
_geom_bond_distance
_geom_bond_site_symmetry_2
_geom_bond_publ_flag
Cd1 N3 2.233(2) . ?
Cd1 N7 2.253(2) . ?
Cd1 O1 2.445(2) . ?
Cd1 Cl2 2.5292(8) . ?
Cd1 Cl1 2.5437(7) . ?
O1 C7 1.234(4) . ?
O2 C19 1.229(4) . ?
N1 C1 1.409(4) . ?
N1 H1A 0.9099 . ?
N1 H1B 0.9099 . ?
N2 C7 1.345(4) . ?
N2 C6 1.438(4) . ?
N2 H2A 0.9099 . ?
N3 C9 1.336(4) . ?
N3 N4 1.356(3) . ?
N4 C11 1.345(4) . ?
N4 H4A 0.9099 . ?
N5 C13 1.394(4) . ?
N5 H5A 0.9099 . ?
N5 H5B 0.9100 . ?
N6 C19 1.349(4) . ?
N6 C18 1.443(4) . ?
N6 H6A 0.9099 . ?
N7 C21 1.334(4) . ?
N7 N8 1.355(3) . ?
N8 C23 1.338(4) . ?
N8 H8A 0.9098 . ?
C1 C6 1.396(4) . ?
C1 C2 1.401(4) . ?
C2 C3 1.372(5) . ?
C2 H2 0.9500 . ?
C3 C4 1.391(5) . ?
C3 H3 0.9500 . ?
C4 C5 1.379(5) . ?
C4 H4 0.9500 . ?
C5 C6 1.394(4) . ?
C5 H5 0.9500 . ?
C7 C8 1.518(4) . ?
C8 C9 1.500(4) . ?
C8 H8B 0.9900 . ?
C8 H8C 0.9900 . ?
C9 C10 1.398(4) . ?
C10 C11 1.382(4) . ?
C10 H10 0.9500 . ?
C11 C12 1.497(4) . ?
C12 H12A 0.9800 . ?
C12 H12B 0.9800 . ?
C12 H12C 0.9800 . ?
C13 C14 1.397(5) . ?
C13 C18 1.397(4) . ?
C14 C15 1.389(5) . ?
C14 H14 0.9500 . ?
C15 C16 1.366(6) . ?
C15 H15 0.9500 . ?
C16 C17 1.391(5) . ?
C16 H16 0.9500 . ?
C17 C18 1.384(5) . ?
C17 H17 0.9500 . ?
C19 C20 1.526(4) . ?
C20 C21 1.501(4) . ?
C20 H20A 0.9900 . ?
C20 H20B 0.9900 . ?
C21 C22 1.402(4) . ?
C22 C23 1.382(5) . ?
C22 H22 0.9500 . ?
C23 C24 1.499(4) . ?
C24 H24A 0.9800 . ?
C24 H24B 0.9800 . ?
C24 H24C 0.9800 . ?

loop_
_geom_hbond_atom_site_label_D
_geom_hbond_atom_site_label_H
_geom_hbond_atom_site_label_A
_geom_hbond_distance_DH
_geom_hbond_distance_HA
_geom_hbond_distance_DA
_geom_hbond_angle_DHA
_geom_hbond_site_symmetry_A
_geom_hbond_publ_flag
N1 H1A Cl2 0.91 2.57 3.469(3) 169 4_464 yes
N1 H1B Cl1 0.91 2.52 3.259(3) 139 . yes
N2 H2A Cl2 0.91 2.61 3.280(3) 131 1_554 yes
N4 H4A N5 0.91 2.06 2.954(4) 168 . yes
N5 H5A Cl2 0.91 2.59 3.318(3) 137 . yes
N5 H5B Cl1 0.91 2.59 3.473(3) 165 4_565 yes
N6 H6A O2 0.91 2.29 3.186(4) 170 2_565 yes
N8 H8A N1 0.91 2.04 2.937(4) 171 . yes
C10 H10 Cl1 0.95 2.74 3.617(3) 154 4_564 y
C4 H4 Cg2 0.95 2.89 3.587(4) 131 1_554 y
C22 H22 Cg5 0.95 2.82 3.6939(3) 144 2_565 y

loop_
_geom_torsion_atom_site_label_1
_geom_torsion_atom_site_label_2
_geom_torsion_atom_site_label_3
_geom_torsion_atom_site_label_4
_geom_torsion
_geom_torsion_site_symmetry_1
_geom_torsion_site_symmetry_2
_geom_torsion_site_symmetry_3
_geom_torsion_site_symmetry_4
_geom_torsion_publ_flag
C9 N3 N4 C11 0.2(3) . . . . ?
Cd1 N3 N4 C11 174.5(2) . . . . ?
C21 N7 N8 C23 0.0(3) . . . . ?
Cd1 N7 N8 C23 165.2(2) . . . . ?
C6 C1 C2 C3 -2.1(5) . . . . ?
N1 C1 C2 C3 178.3(3) . . . . ?
C1 C2 C3 C4 1.2(5) . . . . ?
C2 C3 C4 C5 0.1(5) . . . . ?
C3 C4 C5 C6 -0.3(5) . . . . ?
C4 C5 C6 C1 -0.7(5) . . . . ?
C4 C5 C6 N2 -173.6(3) . . . . ?
C2 C1 C6 C5 1.9(4) . . . . ?
N1 C1 C6 C5 -178.6(3) . . . . ?
C2 C1 C6 N2 174.4(3) . . . . ?
N1 C1 C6 N2 -6.1(4) . . . . ?
C7 N2 C6 C5 -130.1(3) . . . . ?
C7 N2 C6 C1 57.2(4) . . . . ?
Cd1 O1 C7 N2 -145.3(2) . . . . ?
Cd1 O1 C7 C8 28.9(4) . . . . ?
C6 N2 C7 O1 1.8(5) . . . . ?
C6 N2 C7 C8 -173.0(3) . . . . ?
O1 C7 C8 C9 28.4(4) . . . . ?
N2 C7 C8 C9 -156.9(3) . . . . ?
N4 N3 C9 C10 -0.7(3) . . . . ?
Cd1 N3 C9 C10 -175.0(2) . . . . ?
N4 N3 C9 C8 -178.7(3) . . . . ?
Cd1 N3 C9 C8 7.0(4) . . . . ?
C7 C8 C9 N3 -51.1(4) . . . . ?
C7 C8 C9 C10 131.3(3) . . . . ?
N3 C9 C10 C11 0.9(4) . . . . ?
C8 C9 C10 C11 178.7(3) . . . . ?
N3 N4 C11 C10 0.3(3) . . . . ?
N3 N4 C11 C12 -177.1(3) . . . . ?
C9 C10 C11 N4 -0.7(3) . . . . ?
C9 C10 C11 C12 176.4(3) . . . . ?
N5 C13 C14 C15 -173.5(3) . . . . ?
C18 C13 C14 C15 1.6(5) . . . . ?
C13 C14 C15 C16 0.5(5) . . . . ?
C14 C15 C16 C17 -1.2(5) . . . . ?
C15 C16 C17 C18 -0.3(5) . . . . ?
C16 C17 C18 C13 2.5(5) . . . . ?
C16 C17 C18 N6 -176.7(3) . . . . ?
N5 C13 C18 C17 171.9(3) . . . . ?
C14 C13 C18 C17 -3.1(4) . . . . ?
N5 C13 C18 N6 -8.9(4) . . . . ?
C14 C13 C18 N6 176.1(3) . . . . ?
C19 N6 C18 C17 -97.7(4) . . . . ?
C19 N6 C18 C13 83.1(4) . . . . ?
C18 N6 C19 O2 -5.3(5) . . . . ?
C18 N6 C19 C20 176.5(3) . . . . ?
O2 C19 C20 C21 9.4(4) . . . . ?
N6 C19 C20 C21 -172.5(3) . . . . ?
N8 N7 C21 C22 0.1(3) . . . . ?
Cd1 N7 C21 C22 -162.8(2) . . . . ?
N8 N7 C21 C20 -178.2(3) . . . . ?
Cd1 N7 C21 C20 18.9(4) . . . . ?
C19 C20 C21 N7 -56.5(4) . . . . ?
C19 C20 C21 C22 125.6(3) . . . . ?
N7 C21 C22 C23 -0.1(4) . . . . ?
C20 C21 C22 C23 178.0(3) . . . . ?
N7 N8 C23 C22 0.0(3) . . . . ?
N7 N8 C23 C24 179.4(3) . . . . ?
C21 C22 C23 N8 0.1(3) . . . . ?
C21 C22 C23 C24 -179.3(3) . . . . ?
